data_7104191
loop_
_publ_author_name
'Pattacini, Roberto'
'Jie, Suyun'
'Braunstein, Pierre'

_publ_section_title
;
 Facile dichloromethane activation and phosphine methylation. Isolation
 of unprecedented zwitterionic organozinc and organocobalt
 intermediates.
;
_journal_issue 8
_journal_name_full 'Chemical communications (Cambridge, England)'
_journal_page_first 890
_journal_page_last 892
_journal_paper_doi 10.1039/b817728g
_journal_volume 34
_journal_year 2009
_chemical_formula_moiety 'C17 H19 Cl3 N O P Zn'
_chemical_formula_sum 'C17 H19 Cl3 N O P Zn'
_chemical_formula_weight 456.02
_space_group_IT_number 14
_symmetry_cell_setting monoclinic
_symmetry_Int_Tables_number 14
_symmetry_space_group_name_Hall '-P 2ybc'
_symmetry_space_group_name_H-M 'P 1 21/c 1'
_atom_sites_solution_hydrogens geom
_atom_sites_solution_primary direct
_atom_sites_solution_secondary difmap
_audit_creation_method SHELXL-97
_cell_angle_alpha 90.00
_cell_angle_beta 98.131(1)
_cell_angle_gamma 90.00
_cell_formula_units_Z 4
_cell_length_a 12.8862(3)
_cell_length_b 8.4311(2)
_cell_length_c 18.2833(6)
_cell_measurement_reflns_used 4973
_cell_measurement_temperature 173(2)
_cell_measurement_theta_max 30.034
_cell_measurement_theta_min 0.998
_cell_volume 1966.33(9)
_computing_cell_refinement 'HKL Scalepack (Otwinowski & Minor 1997)'
_computing_data_reduction 'HKL Denzo and Scalepack (Otwinowski & Minor 1997)'
_computing_molecular_graphics ORTEP-3
_computing_publication_material PLATON
_computing_structure_refinement 'SHELXL-97 (Sheldrick, 1997)'
_computing_structure_solution 'SHELXS-97 (Sheldrick, 1997)'
_diffrn_ambient_temperature 173(2)
_diffrn_detector_area_resol_mean 9
_diffrn_measured_fraction_theta_full 0.999
_diffrn_measured_fraction_theta_max 0.999
_diffrn_measurement_device_type KappaCCD
_diffrn_measurement_method CCD
_diffrn_radiation_monochromator graphite
_diffrn_radiation_probe x-ray
_diffrn_radiation_type MoK\a
_diffrn_radiation_wavelength 0.71073
_diffrn_reflns_av_R_equivalents 0.0426
_diffrn_reflns_av_sigmaI/netI 0.0697
_diffrn_reflns_limit_h_max 17
_diffrn_reflns_limit_h_min -16
_diffrn_reflns_limit_k_max 9
_diffrn_reflns_limit_k_min -11
_diffrn_reflns_limit_l_max 24
_diffrn_reflns_limit_l_min -24
_diffrn_reflns_number 8557
_diffrn_reflns_theta_full 28.00
_diffrn_reflns_theta_max 28.00
_diffrn_reflns_theta_min 1.60
_diffrn_source 'fine-focus sealed tube'
_exptl_absorpt_coefficient_mu 1.742
_exptl_absorpt_correction_type none
_exptl_crystal_colour colorless
_exptl_crystal_density_diffrn 1.540
_exptl_crystal_density_method 'not measured'
_exptl_crystal_description prism
_exptl_crystal_F_000 928
_exptl_crystal_size_max 0.10
_exptl_crystal_size_mid 0.10
_exptl_crystal_size_min 0.08
_refine_diff_density_max 0.478
_refine_diff_density_min -0.607
_refine_diff_density_rms 0.088
_refine_ls_extinction_method none
_refine_ls_goodness_of_fit_ref 0.997
_refine_ls_hydrogen_treatment constr
_refine_ls_matrix_type full
_refine_ls_number_parameters 218
_refine_ls_number_reflns 4749
_refine_ls_number_restraints 0
_refine_ls_restrained_S_all 0.997
_refine_ls_R_factor_all 0.0793
_refine_ls_R_factor_gt 0.0401
_refine_ls_shift/su_max 0.001
_refine_ls_shift/su_mean 0.000
_refine_ls_structure_factor_coef Fsqd
_refine_ls_weighting_details 'calc w=1/[\s^2^(Fo^2^)+(0.0399P)^2^+0.0000P] where P=(Fo^2^+2Fc^2^)/3'
_refine_ls_weighting_scheme calc
_refine_ls_wR_factor_gt 0.0842
_refine_ls_wR_factor_ref 0.0945
_reflns_number_gt 3158
_reflns_number_total 4749
_reflns_threshold_expression >2sigma(I)
_cod_data_source_file b817728g.txt
_cod_data_source_block 2ox
_cod_original_sg_symbol_H-M 'P 21/c'
_cod_database_code 7104191

loop_
_symmetry_equiv_pos_as_xyz
'x, y, z'
'-x, y+1/2, -z+1/2'
'-x, -y, -z'
'x, -y-1/2, z-1/2'

loop_
_atom_site_label
_atom_site_type_symbol
_atom_site_fract_x
_atom_site_fract_y
_atom_site_fract_z
_atom_site_U_iso_or_equiv
_atom_site_adp_type
_atom_site_occupancy
_atom_site_symmetry_multiplicity
_atom_site_calc_flag
_atom_site_refinement_flags
_atom_site_disorder_assembly
_atom_site_disorder_group
Zn1 Zn 0.67513(3) -0.05025(3) 0.634961(18) 0.02657(11) Uani 1 1 d . . .
P1 P 0.71699(6) 0.28048(8) 0.42800(4) 0.02541(17) Uani 1 1 d . . .
N1 N 0.63577(17) 0.1803(2) 0.60795(12) 0.0236(5) Uani 1 1 d . . .
Cl1 Cl 0.67422(7) -0.18937(8) 0.52945(4) 0.0451(2) Uani 1 1 d . . .
Cl2 Cl 0.54732(6) -0.13486(8) 0.69853(4) 0.03230(18) Uani 1 1 d . . .
Cl3 Cl 0.82908(6) -0.03063(9) 0.70865(5) 0.0456(2) Uani 1 1 d . . .
O1 O 0.59805(16) 0.41346(19) 0.55198(11) 0.0314(5) Uani 1 1 d . . .
C1 C 0.6128(2) 0.1932(3) 0.47221(14) 0.0273(6) Uani 1 1 d . . .
H1A H 0.5441 0.2171 0.4428 0.033 Uiso 1 1 calc R . .
H1B H 0.6214 0.0765 0.4744 0.033 Uiso 1 1 calc R . .
C2 C 0.6156(2) 0.2571(3) 0.54787(15) 0.0242(6) Uani 1 1 d . . .
C3 C 0.6304(3) 0.2942(3) 0.66889(16) 0.0357(7) Uani 1 1 d . . .
H3A H 0.6934 0.2864 0.7066 0.043 Uiso 1 1 calc R . .
H3B H 0.5672 0.2758 0.6928 0.043 Uiso 1 1 calc R . .
C4 C 0.6253(3) 0.4546(3) 0.63012(15) 0.0351(7) Uani 1 1 d . . .
H4A H 0.5709 0.5232 0.6470 0.042 Uiso 1 1 calc R . .
H4B H 0.6937 0.5098 0.6392 0.042 Uiso 1 1 calc R . .
C5 C 0.6709(2) 0.4576(3) 0.38054(16) 0.0347(7) Uani 1 1 d . . .
H5A H 0.7279 0.5057 0.3579 0.052 Uiso 1 1 calc R . .
H5B H 0.6471 0.5324 0.4157 0.052 Uiso 1 1 calc R . .
H5C H 0.6125 0.4319 0.3420 0.052 Uiso 1 1 calc R . .
C6 C 0.8263(2) 0.3220(3) 0.49710(15) 0.0294(7) Uani 1 1 d . . .
C7 C 0.8460(2) 0.4767(4) 0.52382(17) 0.0384(8) Uani 1 1 d . . .
H7 H 0.8027 0.5625 0.5047 0.046 Uiso 1 1 calc R . .
C8 C 0.9301(3) 0.5012(4) 0.57883(19) 0.0512(9) Uani 1 1 d . . .
H8 H 0.9453 0.6056 0.5969 0.061 Uiso 1 1 calc R . .
C9 C 0.9918(3) 0.3775(5) 0.60764(18) 0.0568(10) Uani 1 1 d . . .
H9 H 1.0491 0.3967 0.6453 0.068 Uiso 1 1 calc R . .
C10 C 0.9711(3) 0.2261(4) 0.5822(2) 0.0596(11) Uani 1 1 d . . .
H10 H 1.0138 0.1408 0.6028 0.072 Uiso 1 1 calc R . .
C11 C 0.8889(3) 0.1968(4) 0.52698(18) 0.0461(9) Uani 1 1 d . . .
H11 H 0.8751 0.0918 0.5094 0.055 Uiso 1 1 calc R . .
C12 C 0.7609(2) 0.1431(3) 0.36504(14) 0.0255(6) Uani 1 1 d . . .
C13 C 0.8478(2) 0.1879(3) 0.33282(16) 0.0339(7) Uani 1 1 d . . .
H13 H 0.8798 0.2881 0.3442 0.041 Uiso 1 1 calc R . .
C14 C 0.8879(3) 0.0863(4) 0.28396(17) 0.0414(8) Uani 1 1 d . . .
H14 H 0.9470 0.1173 0.2616 0.050 Uiso 1 1 calc R . .
C15 C 0.8421(3) -0.0595(3) 0.26795(17) 0.0395(8) Uani 1 1 d . . .
H15 H 0.8704 -0.1296 0.2353 0.047 Uiso 1 1 calc R . .
C16 C 0.7549(2) -0.1042(3) 0.29922(17) 0.0361(7) Uani 1 1 d . . .
H16 H 0.7231 -0.2043 0.2873 0.043 Uiso 1 1 calc R . .
C17 C 0.7138(2) -0.0038(3) 0.34783(15) 0.0298(7) Uani 1 1 d . . .
H17 H 0.6540 -0.0348 0.3693 0.036 Uiso 1 1 calc R . .

loop_
_atom_site_aniso_label
_atom_site_aniso_U_11
_atom_site_aniso_U_22
_atom_site_aniso_U_33
_atom_site_aniso_U_23
_atom_site_aniso_U_13
_atom_site_aniso_U_12
Zn1 0.0285(2) 0.02574(17) 0.0258(2) 0.00318(13) 0.00496(15) 0.00086(13)
P1 0.0300(4) 0.0254(3) 0.0199(4) 0.0003(3) 0.0003(3) -0.0007(3)
N1 0.0282(13) 0.0238(11) 0.0196(12) -0.0004(9) 0.0065(10) -0.0013(9)
Cl1 0.0743(6) 0.0290(4) 0.0354(5) -0.0019(3) 0.0197(4) 0.0091(4)
Cl2 0.0291(4) 0.0424(4) 0.0256(4) 0.0040(3) 0.0049(3) -0.0046(3)
Cl3 0.0288(4) 0.0487(4) 0.0557(5) 0.0176(4) -0.0064(4) -0.0037(3)
O1 0.0401(13) 0.0225(9) 0.0306(12) 0.0022(8) 0.0015(10) 0.0046(8)
C1 0.0321(17) 0.0265(13) 0.0217(15) -0.0001(11) -0.0017(13) -0.0024(12)
C2 0.0188(15) 0.0269(13) 0.0258(15) -0.0005(11) -0.0006(12) -0.0003(11)
C3 0.049(2) 0.0333(15) 0.0272(17) -0.0035(12) 0.0142(15) 0.0018(14)
C4 0.045(2) 0.0326(15) 0.0278(17) -0.0046(12) 0.0045(15) 0.0067(13)
C5 0.0378(19) 0.0335(15) 0.0322(18) 0.0084(13) 0.0030(15) 0.0033(13)
C6 0.0299(17) 0.0349(14) 0.0229(15) -0.0019(12) 0.0027(13) -0.0076(12)
C7 0.0292(18) 0.0488(18) 0.0387(19) -0.0182(15) 0.0101(15) -0.0061(14)
C8 0.040(2) 0.071(2) 0.045(2) -0.0276(19) 0.0154(18) -0.0217(18)
C9 0.039(2) 0.104(3) 0.0248(19) -0.0007(19) -0.0038(16) -0.024(2)
C10 0.054(3) 0.073(2) 0.044(2) 0.0160(19) -0.0189(19) -0.0108(19)
C11 0.048(2) 0.0457(18) 0.038(2) 0.0091(15) -0.0130(17) -0.0069(15)
C12 0.0276(16) 0.0280(13) 0.0189(15) -0.0020(11) -0.0044(12) 0.0011(11)
C13 0.0296(17) 0.0396(16) 0.0313(17) -0.0031(13) -0.0005(14) -0.0071(13)
C14 0.0311(18) 0.057(2) 0.037(2) -0.0037(15) 0.0083(15) 0.0003(15)
C15 0.045(2) 0.0427(17) 0.0289(18) -0.0050(14) -0.0009(16) 0.0143(15)
C16 0.045(2) 0.0287(14) 0.0328(18) -0.0037(13) 0.0010(16) 0.0030(13)
C17 0.0339(18) 0.0298(14) 0.0248(16) 0.0004(12) 0.0012(14) 0.0005(12)

loop_
_atom_type_symbol
_atom_type_description
_atom_type_scat_dispersion_real
_atom_type_scat_dispersion_imag
_atom_type_scat_source
Zn Zn 0.2839 1.4301 'International Tables Vol C Tables 4.2.6.8 and 6.1.1.4'
P P 0.1023 0.0942 'International Tables Vol C Tables 4.2.6.8 and 6.1.1.4'
N N 0.0061 0.0033 'International Tables Vol C Tables 4.2.6.8 and 6.1.1.4'
Cl Cl 0.1484 0.1585 'International Tables Vol C Tables 4.2.6.8 and 6.1.1.4'
O O 0.0106 0.0060 'International Tables Vol C Tables 4.2.6.8 and 6.1.1.4'
C C 0.0033 0.0016 'International Tables Vol C Tables 4.2.6.8 and 6.1.1.4'
H H 0.0000 0.0000 'International Tables Vol C Tables 4.2.6.8 and 6.1.1.4'

loop_
_geom_angle_atom_site_label_1
_geom_angle_atom_site_label_2
_geom_angle_atom_site_label_3
_geom_angle
_geom_angle_site_symmetry_1
_geom_angle_site_symmetry_3
_geom_angle_publ_flag
N1 Zn1 Cl3 104.03(6) . . ?
N1 Zn1 Cl1 108.39(6) . . ?
Cl3 Zn1 Cl1 116.71(4) . . ?
N1 Zn1 Cl2 104.44(7) . . ?
Cl3 Zn1 Cl2 111.19(3) . . ?
Cl1 Zn1 Cl2 111.06(3) . . ?
C12 P1 C5 110.12(13) . . ?
C12 P1 C6 107.05(13) . . ?
C5 P1 C6 110.74(13) . . ?
C12 P1 C1 110.26(12) . . ?
C5 P1 C1 109.81(14) . . ?
C6 P1 C1 108.81(13) . . ?
C2 N1 C3 107.1(2) . . ?
C2 N1 Zn1 134.82(18) . . ?
C3 N1 Zn1 118.03(17) . . ?
C2 O1 C4 105.59(19) . . ?
C2 C1 P1 110.24(18) . . ?
C2 C1 H1A 109.6 . . ?
P1 C1 H1A 109.6 . . ?
C2 C1 H1B 109.6 . . ?
P1 C1 H1B 109.6 . . ?
H1A C1 H1B 108.1 . . ?
N1 C2 O1 117.9(2) . . ?
N1 C2 C1 126.7(2) . . ?
O1 C2 C1 115.4(2) . . ?
N1 C3 C4 103.3(2) . . ?
N1 C3 H3A 111.1 . . ?
C4 C3 H3A 111.1 . . ?
N1 C3 H3B 111.1 . . ?
C4 C3 H3B 111.1 . . ?
H3A C3 H3B 109.1 . . ?
O1 C4 C3 103.4(2) . . ?
O1 C4 H4A 111.1 . . ?
C3 C4 H4A 111.1 . . ?
O1 C4 H4B 111.1 . . ?
C3 C4 H4B 111.1 . . ?
H4A C4 H4B 109.0 . . ?
P1 C5 H5A 109.5 . . ?
P1 C5 H5B 109.5 . . ?
H5A C5 H5B 109.5 . . ?
P1 C5 H5C 109.5 . . ?
H5A C5 H5C 109.5 . . ?
H5B C5 H5C 109.5 . . ?
C11 C6 C7 120.1(3) . . ?
C11 C6 P1 118.9(2) . . ?
C7 C6 P1 120.9(2) . . ?
C8 C7 C6 118.4(3) . . ?
C8 C7 H7 120.8 . . ?
C6 C7 H7 120.8 . . ?
C9 C8 C7 121.1(3) . . ?
C9 C8 H8 119.4 . . ?
C7 C8 H8 119.4 . . ?
C8 C9 C10 120.2(3) . . ?
C8 C9 H9 119.9 . . ?
C10 C9 H9 119.9 . . ?
C9 C10 C11 120.5(3) . . ?
C9 C10 H10 119.7 . . ?
C11 C10 H10 119.7 . . ?
C10 C11 C6 119.6(3) . . ?
C10 C11 H11 120.2 . . ?
C6 C11 H11 120.2 . . ?
C13 C12 C17 119.8(3) . . ?
C13 C12 P1 116.5(2) . . ?
C17 C12 P1 123.7(2) . . ?
C14 C13 C12 120.0(3) . . ?
C14 C13 H13 120.0 . . ?
C12 C13 H13 120.0 . . ?
C15 C14 C13 120.0(3) . . ?
C15 C14 H14 120.0 . . ?
C13 C14 H14 120.0 . . ?
C14 C15 C16 120.3(3) . . ?
C14 C15 H15 119.8 . . ?
C16 C15 H15 119.8 . . ?
C15 C16 C17 120.3(3) . . ?
C15 C16 H16 119.8 . . ?
C17 C16 H16 119.8 . . ?
C16 C17 C12 119.6(3) . . ?
C16 C17 H17 120.2 . . ?
C12 C17 H17 120.2 . . ?

loop_
_geom_bond_atom_site_label_1
_geom_bond_atom_site_label_2
_geom_bond_distance
_geom_bond_site_symmetry_2
_geom_bond_publ_flag
Zn1 N1 2.051(2) . ?
Zn1 Cl3 2.2409(8) . ?
Zn1 Cl1 2.2562(8) . ?
Zn1 Cl2 2.2614(8) . ?
P1 C12 1.781(3) . ?
P1 C5 1.786(3) . ?
P1 C6 1.789(3) . ?
P1 C1 1.818(3) . ?
N1 C2 1.270(3) . ?
N1 C3 1.480(3) . ?
O1 C2 1.341(3) . ?
O1 C4 1.464(3) . ?
C1 C2 1.480(4) . ?
C1 H1A 0.9900 . ?
C1 H1B 0.9900 . ?
C3 C4 1.524(4) . ?
C3 H3A 0.9900 . ?
C3 H3B 0.9900 . ?
C4 H4A 0.9900 . ?
C4 H4B 0.9900 . ?
C5 H5A 0.9800 . ?
C5 H5B 0.9800 . ?
C5 H5C 0.9800 . ?
C6 C11 1.393(4) . ?
C6 C7 1.403(4) . ?
C7 C8 1.386(4) . ?
C7 H7 0.9500 . ?
C8 C9 1.371(5) . ?
C8 H8 0.9500 . ?
C9 C10 1.372(5) . ?
C9 H9 0.9500 . ?
C10 C11 1.378(4) . ?
C10 H10 0.9500 . ?
C11 H11 0.9500 . ?
C12 C13 1.389(4) . ?
C12 C17 1.395(4) . ?
C13 C14 1.389(4) . ?
C13 H13 0.9500 . ?
C14 C15 1.377(4) . ?
C14 H14 0.9500 . ?
C15 C16 1.383(4) . ?
C15 H15 0.9500 . ?
C16 C17 1.386(4) . ?
C16 H16 0.9500 . ?
C17 H17 0.9500 . ?

loop_
_geom_torsion_atom_site_label_1
_geom_torsion_atom_site_label_2
_geom_torsion_atom_site_label_3
_geom_torsion_atom_site_label_4
_geom_torsion
_geom_torsion_site_symmetry_1
_geom_torsion_site_symmetry_2
_geom_torsion_site_symmetry_3
_geom_torsion_site_symmetry_4
_geom_torsion_publ_flag
Cl3 Zn1 N1 C2 122.2(3) . . . . ?
Cl1 Zn1 N1 C2 -2.6(3) . . . . ?
Cl2 Zn1 N1 C2 -121.1(3) . . . . ?
Cl3 Zn1 N1 C3 -55.7(2) . . . . ?
Cl1 Zn1 N1 C3 179.49(18) . . . . ?
Cl2 Zn1 N1 C3 61.0(2) . . . . ?
C12 P1 C1 C2 148.83(18) . . . . ?
C5 P1 C1 C2 -89.7(2) . . . . ?
C6 P1 C1 C2 31.7(2) . . . . ?
C3 N1 C2 O1 1.7(3) . . . . ?
Zn1 N1 C2 O1 -176.34(18) . . . . ?
C3 N1 C2 C1 179.4(3) . . . . ?
Zn1 N1 C2 C1 1.4(5) . . . . ?
C4 O1 C2 N1 9.1(3) . . . . ?
C4 O1 C2 C1 -168.9(2) . . . . ?
P1 C1 C2 N1 -114.4(3) . . . . ?
P1 C1 C2 O1 63.4(3) . . . . ?
C2 N1 C3 C4 -11.1(3) . . . . ?
Zn1 N1 C3 C4 167.28(18) . . . . ?
C2 O1 C4 C3 -15.0(3) . . . . ?
N1 C3 C4 O1 15.6(3) . . . . ?
C12 P1 C6 C11 -44.1(3) . . . . ?
C5 P1 C6 C11 -164.2(2) . . . . ?
C1 P1 C6 C11 75.0(3) . . . . ?
C12 P1 C6 C7 139.2(2) . . . . ?
C5 P1 C6 C7 19.1(3) . . . . ?
C1 P1 C6 C7 -101.7(3) . . . . ?
C11 C6 C7 C8 1.6(4) . . . . ?
P1 C6 C7 C8 178.2(2) . . . . ?
C6 C7 C8 C9 -1.1(5) . . . . ?
C7 C8 C9 C10 0.0(5) . . . . ?
C8 C9 C10 C11 0.7(6) . . . . ?
C9 C10 C11 C6 -0.2(5) . . . . ?
C7 C6 C11 C10 -0.9(5) . . . . ?
P1 C6 C11 C10 -177.6(3) . . . . ?
C5 P1 C12 C13 65.1(2) . . . . ?
C6 P1 C12 C13 -55.4(2) . . . . ?
C1 P1 C12 C13 -173.6(2) . . . . ?
C5 P1 C12 C17 -115.6(2) . . . . ?
C6 P1 C12 C17 123.9(2) . . . . ?
C1 P1 C12 C17 5.7(3) . . . . ?
C17 C12 C13 C14 -0.3(4) . . . . ?
P1 C12 C13 C14 179.0(2) . . . . ?
C12 C13 C14 C15 -0.6(5) . . . . ?
C13 C14 C15 C16 1.2(5) . . . . ?
C14 C15 C16 C17 -1.0(4) . . . . ?
C15 C16 C17 C12 0.1(4) . . . . ?
C13 C12 C17 C16 0.6(4) . . . . ?
P1 C12 C17 C16 -178.7(2) . . . . ?
